data_4347238
loop_
_publ_author_name
'Kobalz, Merten'
'Lincke, J\"org'
'Kobalz, Karolin'
'Erhart, Oliver'
'Bergmann, Jens'
'L\"assig, Daniel'
'Lange, Marcus'
'M\"ollmer, Jens'
'Gl\"aser, Roger'
'Staudt, Reiner'
'Krautscheid, Harald'

_publ_section_title
;
 Paddle Wheel Based Triazolyl Isophthalate MOFs: Impact of Linker
 Modification on Crystal Structure and Gas Sorption Properties.
;
_journal_issue 6
_journal_name_full 'Inorganic chemistry'
_journal_page_first 3030
_journal_page_last 3039
_journal_paper_doi 10.1021/acs.inorgchem.5b02921
_journal_volume 55
_journal_year 2016
_chemical_formula_moiety 'C26 H22 N6 O8 Zn2'
_chemical_formula_sum 'C26 H22 N6 O8 Zn2'
_chemical_formula_weight 677.24
_space_group_IT_number 60
_space_group_name_Hall '-P 2n 2ab'
_space_group_name_H-M_alt 'P b c n'
_symmetry_cell_setting orthorhombic
_symmetry_Int_Tables_number 60
_symmetry_space_group_name_Hall '-P 2n 2ab'
_symmetry_space_group_name_H-M 'P b c n'
_atom_sites_solution_hydrogens geom
_atom_sites_solution_primary direct
_atom_sites_solution_secondary difmap
_audit_creation_method SHELXL-97
_cell_angle_alpha 90.00
_cell_angle_beta 90.00
_cell_angle_gamma 90.00
_cell_formula_units_Z 4
_cell_length_a 13.5632(10)
_cell_length_b 13.3371(10)
_cell_length_c 20.337(2)
_cell_measurement_reflns_used 9058
_cell_measurement_temperature 180(2)
_cell_measurement_theta_max 28.36
_cell_measurement_theta_min 2.14
_cell_volume 3678.8(5)
_computing_cell_refinement 'STOE IPDS software'
_computing_data_collection 'STOE IPDS software'
_computing_data_reduction 'STOE X-AREA'
_computing_molecular_graphics 'DIAMOND 3.2'
_computing_publication_material 'WinGX publication routines (Farrugia, 1999)'
_computing_structure_refinement 'SHELXL-97 (Sheldrick, 1997)'
_computing_structure_solution SHELXS
_diffrn_ambient_temperature 180(2)
_diffrn_measured_fraction_theta_full 0.992
_diffrn_measured_fraction_theta_max 0.992
_diffrn_measurement_device_type 'STOE IPDS-2T'
_diffrn_measurement_method 'omega scans'
_diffrn_radiation_monochromator graphite
_diffrn_radiation_source 'fine-focus sealed tube'
_diffrn_radiation_type MoK\a
_diffrn_radiation_wavelength 0.71073
_diffrn_reflns_av_R_equivalents 0.0562
_diffrn_reflns_av_sigmaI/netI 0.0667
_diffrn_reflns_limit_h_max 15
_diffrn_reflns_limit_h_min -17
_diffrn_reflns_limit_k_max 16
_diffrn_reflns_limit_k_min -17
_diffrn_reflns_limit_l_max 18
_diffrn_reflns_limit_l_min -26
_diffrn_reflns_number 14222
_diffrn_reflns_theta_full 27.99
_diffrn_reflns_theta_max 28.00
_diffrn_reflns_theta_min 1.53
_diffrn_standards_number none
_exptl_absorpt_coefficient_mu 1.349
_exptl_absorpt_correction_T_max 0.7205
_exptl_absorpt_correction_T_min 0.5405
_exptl_absorpt_correction_type numerical
_exptl_absorpt_process_details 'STOE X-RED'
_exptl_crystal_colour colorless
_exptl_crystal_density_diffrn 1.223
_exptl_crystal_density_method 'not measured'
_exptl_crystal_description prism
_exptl_crystal_F_000 1376
_exptl_crystal_size_max 0.52
_exptl_crystal_size_mid 0.34
_exptl_crystal_size_min 0.26
_refine_diff_density_max 0.418
_refine_diff_density_min -0.821
_refine_diff_density_rms 0.088
_refine_ls_extinction_method none
_refine_ls_goodness_of_fit_ref 0.861
_refine_ls_hydrogen_treatment riding
_refine_ls_matrix_type full
_refine_ls_number_parameters 192
_refine_ls_number_reflns 4405
_refine_ls_number_restraints 0
_refine_ls_restrained_S_all 0.861
_refine_ls_R_factor_all 0.0689
_refine_ls_R_factor_gt 0.0438
_refine_ls_shift/su_max 0.001
_refine_ls_shift/su_mean 0.000
_refine_ls_structure_factor_coef Fsqd
_refine_ls_weighting_details 'calc w=1/[\s^2^(Fo^2^)+(0.0643P)^2^+0.0000P] where P=(Fo^2^+2Fc^2^)/3'
_refine_ls_weighting_scheme calc
_refine_ls_wR_factor_gt 0.1017
_refine_ls_wR_factor_ref 0.1073
_reflns_number_gt 2786
_reflns_number_total 4405
_reflns_threshold_expression >2sigma(I)
_cod_data_source_file ic5b02921_si_002.cif
_cod_data_source_block compound_8Zn
_cod_original_cell_volume 3678.9(6)
_cod_original_sg_symbol_H-M 'P bcn'
_cod_database_code 4347238

loop_
_symmetry_equiv_pos_as_xyz
'x, y, z'
'-x+1/2, -y+1/2, z+1/2'
'x+1/2, -y+1/2, -z'
'-x, y, -z+1/2'
'-x, -y, -z'
'x-1/2, y-1/2, -z-1/2'
'-x-1/2, y-1/2, z'
'x, -y, z-1/2'

loop_
_atom_site_label
_atom_site_type_symbol
_atom_site_fract_x
_atom_site_fract_y
_atom_site_fract_z
_atom_site_U_iso_or_equiv
_atom_site_adp_type
_atom_site_occupancy
_atom_site_symmetry_multiplicity
_atom_site_calc_flag
_atom_site_refinement_flags
C1 C 0.3849(2) 0.70969(19) 0.69422(16) 0.0210(6) Uani 1 1 d .
C2 C 0.3109(2) 0.65000(19) 0.65496(15) 0.0200(6) Uani 1 1 d .
C3 C 0.2443(2) 0.5879(2) 0.68749(17) 0.0234(6) Uani 1 1 d .
H3 H 0.2481 0.5805 0.7339 0.028 Uiso 1 1 calc R
C4 C 0.1723(2) 0.5366(2) 0.65231(16) 0.0214(6) Uani 1 1 d .
C5 C 0.1666(2) 0.5468(2) 0.58461(16) 0.0242(6) Uani 1 1 d .
H5 H 0.1177 0.5116 0.5604 0.029 Uiso 1 1 calc R
C6 C 0.2331(2) 0.6088(2) 0.55256(16) 0.0215(6) Uani 1 1 d .
C7 C 0.3059(2) 0.6601(2) 0.58701(15) 0.0217(6) Uani 1 1 d .
H7 H 0.3517 0.7015 0.5644 0.026 Uiso 1 1 calc R
C8 C 0.1010(2) 0.46732(19) 0.68739(17) 0.0211(6) Uani 1 1 d .
C9 C 0.1476(2) 0.6572(2) 0.44844(15) 0.0217(6) Uani 1 1 d .
C10 C 0.2927(2) 0.5885(2) 0.43552(18) 0.0267(6) Uani 1 1 d .
C11 C 0.0577(3) 0.6994(3) 0.4791(2) 0.0415(9) Uani 1 1 d .
H11A H 0.0219 0.7398 0.4467 0.062 Uiso 1 1 calc R
H11B H 0.0763 0.7416 0.5166 0.062 Uiso 1 1 calc R
H11C H 0.0153 0.6446 0.4945 0.062 Uiso 1 1 calc R
C12 C 0.3886(3) 0.5395(3) 0.4512(2) 0.0414(9) Uani 1 1 d .
H12A H 0.3805 0.4973 0.4909 0.050 Uiso 1 1 calc R
H12B H 0.4380 0.5919 0.4614 0.050 Uiso 1 1 calc R
C13 C 0.4262(4) 0.4756(4) 0.3957(3) 0.0581(12) Uani 1 1 d .
H13A H 0.4904 0.4473 0.4077 0.087 Uiso 1 1 calc R
H13B H 0.4334 0.5168 0.3561 0.087 Uiso 1 1 calc R
H13C H 0.3794 0.4211 0.3872 0.087 Uiso 1 1 calc R
N1 N 0.16620(18) 0.65100(17) 0.38598(13) 0.0202(5) Uani 1 1 d .
N2 N 0.25872(18) 0.60682(19) 0.37701(14) 0.0247(6) Uani 1 1 d .
N3 N 0.22606(19) 0.61931(18) 0.48257(14) 0.0224(5) Uani 1 1 d .
O1 O 0.46027(16) 0.73933(16) 0.66374(12) 0.0273(5) Uani 1 1 d .
O2 O 0.36453(17) 0.72554(16) 0.75348(11) 0.0278(5) Uani 1 1 d .
O3 O 0.02356(17) 0.44508(16) 0.65681(12) 0.0284(5) Uani 1 1 d .
O4 O 0.12619(17) 0.43780(16) 0.74295(12) 0.0276(5) Uani 1 1 d .
Zn1 Zn 0.57123(2) 0.83561(2) 0.691085(16) 0.01774(10) Uani 1 1 d .

loop_
_atom_site_aniso_label
_atom_site_aniso_U_11
_atom_site_aniso_U_22
_atom_site_aniso_U_33
_atom_site_aniso_U_23
_atom_site_aniso_U_13
_atom_site_aniso_U_12
C1 0.0245(14) 0.0202(11) 0.0184(14) -0.0009(12) -0.0032(14) -0.0031(10)
C2 0.0199(13) 0.0200(13) 0.0199(15) 0.0006(11) -0.0020(12) -0.0026(10)
C3 0.0241(13) 0.0268(12) 0.0195(13) 0.0029(13) -0.0016(15) -0.0020(10)
C4 0.0224(14) 0.0219(13) 0.0199(16) 0.0017(11) 0.0001(12) -0.0034(11)
C5 0.0296(16) 0.0233(13) 0.0196(16) -0.0019(11) -0.0010(13) -0.0068(12)
C6 0.0223(15) 0.0271(14) 0.0151(14) 0.0008(11) -0.0012(12) -0.0038(11)
C7 0.0211(13) 0.0270(13) 0.0169(14) 0.0029(12) -0.0008(11) -0.0035(12)
C8 0.0198(13) 0.0230(12) 0.0204(15) 0.0013(12) 0.0012(13) -0.0043(10)
C9 0.0228(14) 0.0251(12) 0.0173(14) 0.0010(12) -0.0041(11) -0.0022(11)
C10 0.0220(14) 0.0342(15) 0.0239(17) 0.0019(13) -0.0019(14) 0.0011(12)
C11 0.033(2) 0.067(2) 0.0253(19) -0.0037(17) -0.0006(16) 0.0182(17)
C12 0.0305(18) 0.064(2) 0.029(2) -0.0022(17) -0.0011(16) 0.0171(17)
C13 0.047(2) 0.076(3) 0.051(3) -0.006(2) -0.001(2) 0.031(2)
N1 0.0186(11) 0.0258(12) 0.0162(12) -0.0001(9) -0.0021(10) -0.0010(9)
N2 0.0176(12) 0.0374(14) 0.0191(13) 0.0017(10) -0.0017(11) 0.0061(11)
N3 0.0199(12) 0.0290(11) 0.0183(13) -0.0018(10) -0.0028(10) -0.0028(9)
O1 0.0235(11) 0.0322(10) 0.0262(12) -0.0035(9) -0.0013(10) -0.0104(9)
O2 0.0300(12) 0.0335(11) 0.0198(12) -0.0062(9) -0.0019(10) -0.0087(9)
O3 0.0269(12) 0.0316(10) 0.0268(13) 0.0052(9) -0.0023(10) -0.0117(9)
O4 0.0293(12) 0.0325(11) 0.0210(12) 0.0100(9) 0.0003(10) -0.0072(9)
Zn1 0.01673(15) 0.02174(14) 0.01476(16) -0.00007(13) 0.00049(14) -0.00022(13)

loop_
_atom_type_symbol
_atom_type_description
_atom_type_scat_dispersion_real
_atom_type_scat_dispersion_imag
_atom_type_scat_source
C C 0.0033 0.0016 'International Tables Vol C Tables 4.2.6.8 and 6.1.1.4'
H H 0.0000 0.0000 'International Tables Vol C Tables 4.2.6.8 and 6.1.1.4'
N N 0.0061 0.0033 'International Tables Vol C Tables 4.2.6.8 and 6.1.1.4'
O O 0.0106 0.0060 'International Tables Vol C Tables 4.2.6.8 and 6.1.1.4'
Zn Zn 0.2839 1.4301 'International Tables Vol C Tables 4.2.6.8 and 6.1.1.4'

loop_
_geom_angle_atom_site_label_1
_geom_angle_atom_site_label_2
_geom_angle_atom_site_label_3
_geom_angle
_geom_angle_site_symmetry_1
_geom_angle_site_symmetry_3
O2 C1 O1 126.8(3) . .
O2 C1 C2 116.8(3) . .
O1 C1 C2 116.4(3) . .
C7 C2 C3 119.9(3) . .
C7 C2 C1 120.5(3) . .
C3 C2 C1 119.6(3) . .
C4 C3 C2 120.2(3) . .
C5 C4 C3 120.2(3) . .
C5 C4 C8 119.4(3) . .
C3 C4 C8 120.4(3) . .
C4 C5 C6 119.3(3) . .
C5 C6 C7 121.2(3) . .
C5 C6 N3 118.8(3) . .
C7 C6 N3 119.9(3) . .
C2 C7 C6 119.2(3) . .
O4 C8 O3 127.2(3) . .
O4 C8 C4 116.4(3) . .
O3 C8 C4 116.4(3) . .
N1 C9 N3 108.8(3) . .
N1 C9 C11 126.6(3) . .
N3 C9 C11 124.6(3) . .
N2 C10 N3 110.3(3) . .
N2 C10 C12 126.0(3) . .
N3 C10 C12 123.7(3) . .
C10 C12 C13 112.6(3) . .
C9 N1 N2 109.2(2) . .
C9 N1 Zn1 128.7(2) . 3_466
N2 N1 Zn1 120.28(19) . 3_466
C10 N2 N1 106.2(3) . .
C9 N3 C10 105.5(3) . .
C9 N3 C6 126.3(3) . .
C10 N3 C6 128.1(3) . .
C1 O1 Zn1 131.1(2) . .
C1 O2 Zn1 123.81(19) . 4_656
C8 O3 Zn1 121.3(2) . 7_655
C8 O4 Zn1 134.8(2) . 6_557
N1 Zn1 O2 102.57(10) 3_566 4_656
N1 Zn1 O4 102.42(10) 3_566 6_667
O2 Zn1 O4 87.80(9) 4_656 6_667
N1 Zn1 O1 108.04(10) 3_566 .
O2 Zn1 O1 90.73(9) 4_656 .
O4 Zn1 O1 149.07(10) 6_667 .
N1 Zn1 O3 94.13(9) 3_566 7_665
O2 Zn1 O3 163.30(10) 4_656 7_665
O4 Zn1 O3 88.70(10) 6_667 7_665
O1 Zn1 O3 83.95(9) . 7_665
N1 Zn1 Zn1 174.94(6) 3_566 4_656
O2 Zn1 Zn1 80.70(7) 4_656 4_656
O4 Zn1 Zn1 73.69(7) 6_667 4_656
O1 Zn1 Zn1 75.58(7) . 4_656
O3 Zn1 Zn1 82.65(7) 7_665 4_656

loop_
_geom_bond_atom_site_label_1
_geom_bond_atom_site_label_2
_geom_bond_distance
_geom_bond_site_symmetry_2
C1 O2 1.254(4) .
C1 O1 1.259(4) .
C1 C2 1.510(4) .
C2 C7 1.390(4) .
C2 C3 1.393(4) .
C3 C4 1.390(4) .
C4 C5 1.386(4) .
C4 C8 1.516(4) .
C5 C6 1.386(4) .
C6 C7 1.391(4) .
C6 N3 1.433(4) .
C8 O4 1.244(4) .
C8 O3 1.256(4) .
C9 N1 1.298(4) .
C9 N3 1.367(4) .
C9 C11 1.482(5) .
C10 N2 1.299(4) .
C10 N3 1.379(4) .
C10 C12 1.490(5) .
C12 C13 1.503(6) .
N1 N2 1.398(3) .
N1 Zn1 2.037(3) 3_466
O1 Zn1 2.055(2) .
O2 Zn1 2.046(2) 4_656
O3 Zn1 2.066(2) 7_655
O4 Zn1 2.053(2) 6_557
Zn1 N1 2.037(3) 3_566
Zn1 O2 2.046(2) 4_656
Zn1 O4 2.053(2) 6_667
Zn1 O3 2.066(2) 7_665
Zn1 Zn1 3.0782(7) 4_656
